data_7708816
loop_
_publ_author_name
'Wieczorek, Anna'
'Kowalczyk, Karolina'
'Blauz, Andrzej'
'Makal, Anna'
'Pawl\;edzio, Sylwia'
'Eurtivong, Chatchakorn'
'Arabshahi, John'
'Reynisson, Johannes'
'Hartinger, Christian'
'Rychlik, Blazej'
'Plazuk, Damian'

_publ_section_title
;
 Impact Of The Ferrocenyl Group On Cytotoxicity And KSP Inhibitory
 Activity Of Ferrocenyl Monastrol Conjugates
;
_journal_name_full 'Dalton Transactions'
_journal_paper_doi 10.1039/D1DT03553C
_journal_year 2021
_chemical_formula_moiety 'C23 H22 Fe N2 O3 S, 0.5(C H2 Cl2)'
_chemical_formula_sum 'C23.5 H23 Cl Fe N2 O3 S'
_chemical_formula_weight 504.80
_space_group_crystal_system monoclinic
_space_group_IT_number 14
_space_group_name_Hall '-P 2ybc'
_space_group_name_H-M_alt 'P 1 21/c 1'
_atom_sites_solution_hydrogens mixed
_audit_creation_date 2020-06-08
_audit_creation_method
;
Olex2 1.3
(compiled 2020.01.31 svn.r88ba2a3 for OlexSys, GUI svn.r6032)
;
_audit_update_record
;
2020-06-19 deposited with the CCDC.	2021-11-11 downloaded from the CCDC.
;
_cell_angle_alpha 90
_cell_angle_beta 106.060(7)
_cell_angle_gamma 90
_cell_formula_units_Z 4
_cell_length_a 13.9949(10)
_cell_length_b 11.5388(5)
_cell_length_c 15.5543(8)
_cell_measurement_reflns_used 7151
_cell_measurement_temperature 100.00(10)
_cell_measurement_theta_max 29.6630
_cell_measurement_theta_min 2.2110
_cell_volume 2413.7(3)
_computing_cell_refinement
;
CrysAlisPro, Agilent Technologies,
Version 1.171.37.34 (release 22-05-2014 CrysAlis171 .NET)
(compiled May 22 2014,16:03:01)
;
_computing_data_collection
;
CrysAlisPro, Agilent Technologies,
Version 1.171.37.34 (release 22-05-2014 CrysAlis171 .NET)
(compiled May 22 2014,16:03:01)
;
_computing_data_reduction
;
CrysAlisPro, Agilent Technologies,
Version 1.171.37.34 (release 22-05-2014 CrysAlis171 .NET)
(compiled May 22 2014,16:03:01)
;
_computing_molecular_graphics 'Olex2 1.3 (Dolomanov et al., 2009)'
_computing_publication_material 'Olex2 1.3 (Dolomanov et al., 2009)'
_computing_structure_refinement 'SHELXL 2013/2 (Sheldrick, 2015)'
_computing_structure_solution 'olex2.solve (Bourhis et al., 2015)'
_diffrn_ambient_temperature 100.00(10)
_diffrn_detector_area_resol_mean 5.2195
_diffrn_detector_type Atlas
_diffrn_measured_fraction_theta_full 1.000
_diffrn_measured_fraction_theta_max 1.000
_diffrn_measurement_details
;
#__ type_ start__ end____ width___ exp.time_
  1 omega  -70.00   66.00   1.0000   30.0000
omega____ theta____ kappa____ phi______ frames
    -       23.4145  -57.0000   90.0000 136

#__ type_ start__ end____ width___ exp.time_
  2 omega  -20.00   75.00   1.0000   30.0000
omega____ theta____ kappa____ phi______ frames
    -       23.4145  -99.0000   30.0000 95

#__ type_ start__ end____ width___ exp.time_
  3 omega  -21.00  126.00   1.0000   30.0000
omega____ theta____ kappa____ phi______ frames
    -       23.4145   77.0000  120.0000 147

#__ type_ start__ end____ width___ exp.time_
  4 omega  -20.00  117.00   1.0000   30.0000
omega____ theta____ kappa____ phi______ frames
    -       23.4145   57.0000 -120.0000 137

#__ type_ start__ end____ width___ exp.time_
  5 omega  -26.00  116.00   1.0000   30.0000
omega____ theta____ kappa____ phi______ frames
    -       23.4145   37.0000   30.0000 142

#__ type_ start__ end____ width___ exp.time_
  6 omega -125.00  -55.00   1.0000   30.0000
omega____ theta____ kappa____ phi______ frames
    -      -24.6645  178.0000 -180.0000 70

#__ type_ start__ end____ width___ exp.time_
  7 omega  -68.00   69.00   1.0000   30.0000
omega____ theta____ kappa____ phi______ frames
    -      -24.6645   57.0000 -120.0000 137

#__ type_ start__ end____ width___ exp.time_
  8 omega  -20.00   27.00   1.0000   30.0000
omega____ theta____ kappa____ phi______ frames
    -      -24.6645  -99.0000  -30.0000 47

#__ type_ start__ end____ width___ exp.time_
  9 omega   34.00   84.00   1.0000   30.0000
omega____ theta____ kappa____ phi______ frames
    -       23.4145 -178.0000    0.0000 50

#__ type_ start__ end____ width___ exp.time_
 10 omega  -20.00   27.00   1.0000   30.0000
omega____ theta____ kappa____ phi______ frames
    -      -24.6645  -99.0000 -120.0000 47
;
_diffrn_measurement_device 'four-circle diffractometer'
_diffrn_measurement_device_type 'SuperNova, Dual, Cu at zero, Atlas'
_diffrn_measurement_method '\w scans'
_diffrn_radiation_type MoK\a
_diffrn_radiation_wavelength 0.71073
_diffrn_reflns_av_R_equivalents 0.0987
_diffrn_reflns_av_unetI/netI 0.0569
_diffrn_reflns_Laue_measured_fraction_full 1.000
_diffrn_reflns_Laue_measured_fraction_max 1.000
_diffrn_reflns_limit_h_max 17
_diffrn_reflns_limit_h_min -17
_diffrn_reflns_limit_k_max 14
_diffrn_reflns_limit_k_min -14
_diffrn_reflns_limit_l_max 19
_diffrn_reflns_limit_l_min -19
_diffrn_reflns_number 40306
_diffrn_reflns_point_group_measured_fraction_full 1.000
_diffrn_reflns_point_group_measured_fraction_max 1.000
_diffrn_reflns_theta_full 26.000
_diffrn_reflns_theta_max 27.103
_diffrn_reflns_theta_min 2.230
_exptl_absorpt_coefficient_mu 0.849
_exptl_absorpt_correction_T_max 0.980
_exptl_absorpt_correction_T_min 0.726
_exptl_absorpt_correction_type gaussian
_exptl_absorpt_process_details
;
CrysAlisPro, Agilent Technologies,
Version 1.171.37.34 (release 22-05-2014 CrysAlis171 .NET)
(compiled May 22 2014,16:03:01)
Numerical absorption correction based on gaussian integration over
			a multifaceted crystal model
Empirical absorption correction using spherical harmonics,
 implemented in SCALE3 ABSPACK scaling algorithm.
;
_exptl_crystal_colour 'clear orange'
_exptl_crystal_colour_lustre clear
_exptl_crystal_colour_primary orange
_exptl_crystal_density_diffrn 1.389
_exptl_crystal_description plate
_exptl_crystal_F_000 1044
_exptl_crystal_size_max 0.5468
_exptl_crystal_size_mid 0.1944
_exptl_crystal_size_min 0.0275
_refine_diff_density_max 1.407
_refine_diff_density_min -0.490
_refine_diff_density_rms 0.106
_refine_ls_extinction_method none
_refine_ls_goodness_of_fit_ref 1.082
_refine_ls_hydrogen_treatment mixed
_refine_ls_matrix_type full
_refine_ls_number_parameters 329
_refine_ls_number_reflns 5320
_refine_ls_number_restraints 44
_refine_ls_restrained_S_all 1.096
_refine_ls_R_factor_all 0.0843
_refine_ls_R_factor_gt 0.0639
_refine_ls_shift/su_max 0.000
_refine_ls_shift/su_mean 0.000
_refine_ls_structure_factor_coef Fsqd
_refine_ls_weighting_details
;
 w=1/[\s^2^(Fo^2^)+(0.0666P)^2^+4.6726P]
 where P=(Fo^2^+2Fc^2^)/3
;
_refine_ls_weighting_scheme calc
_refine_ls_wR_factor_gt 0.1478
_refine_ls_wR_factor_ref 0.1584
_reflns_Friedel_coverage 0.000
_reflns_number_gt 4252
_reflns_number_total 5320
_reflns_threshold_expression 'I > 2\s(I)'
_cod_data_source_file d1dt03553c2.cif
_cod_data_source_block exp_631
_cod_original_formula_sum 'C23.50 H23 Cl Fe N2 O3 S'
_cod_database_code 7708816
_shelxl_version_number 2013-2
_shelx_space_group_comment
;
The symmetry employed for this shelxl refinement is uniquely defined
by the following loop, which should always be used as a source of
symmetry information in preference to the above space-group names.
They are only intended as comments.
;
_olex2_refinement_description
;
1. Fixed Uiso
 At 1.2 times of:
  All C(H) groups, All C(H,H) groups, All N(H) groups
 At 1.5 times of:
  All C(H,H,H) groups, All O(H) groups
2. Restrained distances
 C31-Cl1
 1.6 with sigma of 0.02
 O3-H3
 0.82 with sigma of 0.02
 N2-H2A = N1-H1
 0.88 with sigma of 0.02
 C31-Cl2
 1.6 with sigma of 0.02
3. Uiso/Uaniso restraints and constraints
Cl2 \\sim Cl2A: within 1.7A with sigma of 0.04 and sigma for terminal atoms of
0.08 within 1.7A
C31A \\sim C31: within 1.7A with sigma of 0.04 and sigma for terminal atoms of
0.08 within 1.7A
Cl1A \\sim Cl1: within 1.7A with sigma of 0.04 and sigma for terminal atoms of
0.08 within 1.7A
Uanis(C31A) = Uanis(C31)
4. Rigid body (RIGU) restrains
 C31, Cl1, Cl2
 with sigma for 1-2 distances of 0.004 and sigma for 1-3 distances of 0.004
 Cl2A, C31A, Cl1A
 with sigma for 1-2 distances of 0.004 and sigma for 1-3 distances of 0.004
 Cl2, C31, Cl1
 with sigma for 1-2 distances of 0.004 and sigma for 1-3 distances of 0.004
5. Same fragment restrains
{C31, Cl1, Cl2} sigma for 1-2: 0.02, 1-3: 0.04
as in
{C31A, Cl1A, Cl2A}
6. Others
 Fixed Sof: C31(0.25) H31A(0.25) H31B(0.25) Cl1(0.25) Cl2(0.25) C31A(0.25)
 H31C(0.25) H31D(0.25) Cl1A(0.25) Cl2A(0.25)
7.a Ternary CH refined with riding coordinates:
 C2(H2)
7.b Secondary CH2 refined with riding coordinates:
 C16(H16A,H16B), C31(H31A,H31B), C31A(H31C,H31D)
7.c Aromatic/amide H refined with riding coordinates:
 C6(H6), C7(H7), C8(H8), C9(H9), C10(H10), C11(H11), C12(H12), C13(H13),
 C14(H14), C19(H19), C21(H21), C22(H22), C23(H23)
7.d Idealised Me refined as rotating group:
 C17(H17A,H17B,H17C)
;
_olex2_submission_special_instructions 'No special instructions were received'

loop_
_space_group_symop_operation_xyz
'x, y, z'
'-x, y+1/2, -z+1/2'
'-x, -y, -z'
'x, -y-1/2, z-1/2'

loop_
_atom_site_label
_atom_site_type_symbol
_atom_site_fract_x
_atom_site_fract_y
_atom_site_fract_z
_atom_site_U_iso_or_equiv
_atom_site_adp_type
_atom_site_occupancy
_atom_site_site_symmetry_order
_atom_site_calc_flag
_atom_site_refinement_flags_posn
_atom_site_refinement_flags_adp
_atom_site_refinement_flags_occupancy
_atom_site_disorder_assembly
_atom_site_disorder_group
C1 C 0.3296(3) 0.8385(3) 0.0899(2) 0.0183(7) Uani 1 1 d . . . . .
C4 C 0.3645(2) 0.6852(3) 0.2024(2) 0.0157(7) Uani 1 1 d . . . . .
C3 C 0.4216(3) 0.7583(3) 0.2635(2) 0.0154(7) Uani 1 1 d . . . . .
C2 C 0.4046(3) 0.8876(3) 0.2460(2) 0.0148(7) Uani 1 1 d . . . . .
H2 H 0.4657 0.9301 0.2798 0.018 Uiso 1 1 calc R U . . .
C5 C 0.3510(2) 0.5596(3) 0.2098(2) 0.0164(7) Uani 1 1 d . . . . .
C6 C 0.3233(3) 0.4801(3) 0.1351(3) 0.0196(7) Uani 1 1 d . . . . .
H6 H 0.3164 0.4984 0.0741 0.024 Uiso 1 1 calc R U . . .
C7 C 0.3083(3) 0.3695(3) 0.1697(3) 0.0241(8) Uani 1 1 d . . . . .
H7 H 0.2898 0.3007 0.1357 0.029 Uiso 1 1 calc R U . . .
C8 C 0.3256(3) 0.3796(3) 0.2637(3) 0.0234(8) Uani 1 1 d . . . . .
H8 H 0.3208 0.3183 0.3032 0.028 Uiso 1 1 calc R U . . .
C9 C 0.3512(3) 0.4964(3) 0.2892(2) 0.0197(7) Uani 1 1 d . . . . .
H9 H 0.3659 0.5270 0.3481 0.024 Uiso 1 1 calc R U . . .
C10 C 0.1119(3) 0.6221(3) 0.1856(3) 0.0294(9) Uani 1 1 d . . . . .
H10 H 0.1255 0.7029 0.1872 0.035 Uiso 1 1 calc R U . . .
C11 C 0.0881(3) 0.5520(4) 0.1086(3) 0.0303(9) Uani 1 1 d . . . . .
H11 H 0.0834 0.5769 0.0493 0.036 Uiso 1 1 calc R U . . .
C12 C 0.0722(3) 0.4374(4) 0.1351(3) 0.0306(9) Uani 1 1 d . . . . .
H12 H 0.0547 0.3723 0.0967 0.037 Uiso 1 1 calc R U . . .
C13 C 0.0870(3) 0.4373(4) 0.2287(3) 0.0310(9) Uani 1 1 d . . . . .
H13 H 0.0812 0.3721 0.2642 0.037 Uiso 1 1 calc R U . . .
C14 C 0.1122(3) 0.5518(4) 0.2604(3) 0.0306(9) Uani 1 1 d . . . . .
H14 H 0.1267 0.5767 0.3209 0.037 Uiso 1 1 calc R U . . .
C15 C 0.4924(3) 0.7196(3) 0.3476(2) 0.0177(7) Uani 1 1 d . . . . .
C16 C 0.5582(3) 0.7663(3) 0.5014(2) 0.0255(8) Uani 1 1 d . . . . .
H16A H 0.6299 0.7625 0.5051 0.031 Uiso 1 1 calc R U . . .
H16B H 0.5367 0.6894 0.5172 0.031 Uiso 1 1 calc R U . . .
C17 C 0.5395(3) 0.8576(3) 0.5637(3) 0.0297(9) Uani 1 1 d . . . . .
H17A H 0.4677 0.8677 0.5535 0.045 Uiso 1 1 calc R U . . .
H17B H 0.5691 0.9310 0.5525 0.045 Uiso 1 1 calc R U . . .
H17C H 0.5694 0.8335 0.6258 0.045 Uiso 1 1 calc R U . . .
C18 C 0.3155(3) 0.9350(3) 0.2745(2) 0.0167(7) Uani 1 1 d . . . . .
C19 C 0.2781(3) 0.8737(3) 0.3353(2) 0.0184(7) Uani 1 1 d . . . . .
H19 H 0.3053 0.8001 0.3561 0.022 Uiso 1 1 calc R U . . .
C20 C 0.2014(3) 0.9195(3) 0.3658(2) 0.0219(8) Uani 1 1 d . . . . .
C21 C 0.1608(3) 1.0265(3) 0.3354(3) 0.0285(9) Uani 1 1 d . . . . .
H21 H 0.1089 1.0583 0.3566 0.034 Uiso 1 1 calc R U . . .
C22 C 0.1970(3) 1.0869(3) 0.2734(3) 0.0295(9) Uani 1 1 d . . . . .
H22 H 0.1687 1.1597 0.2517 0.035 Uiso 1 1 calc R U . . .
C23 C 0.2738(3) 1.0422(3) 0.2428(3) 0.0241(8) Uani 1 1 d . . . . .
H23 H 0.2980 1.0843 0.2007 0.029 Uiso 1 1 calc R U . . .
Fe1 Fe 0.21387(4) 0.48999(4) 0.19846(3) 0.01718(15) Uani 1 1 d . . . . .
N2 N 0.3080(2) 0.7339(2) 0.12176(19) 0.0181(6) Uani 1 1 d D . . . .
H2A H 0.260(2) 0.693(3) 0.087(2) 0.022 Uiso 1 1 d D U . . .
N1 N 0.3911(2) 0.9050(2) 0.1501(2) 0.0186(6) Uani 1 1 d D . . . .
H1 H 0.414(3) 0.970(2) 0.135(3) 0.022 Uiso 1 1 d D U . . .
O1 O 0.50080(18) 0.7997(2) 0.41180(16) 0.0198(5) Uani 1 1 d . . . . .
O2 O 0.53823(19) 0.6293(2) 0.35948(18) 0.0250(6) Uani 1 1 d . . . . .
O3 O 0.1645(2) 0.8604(2) 0.42626(19) 0.0285(6) Uani 1 1 d D . . . .
H3 H 0.190(3) 0.797(2) 0.430(3) 0.043 Uiso 1 1 d D U . . .
S1 S 0.28236(8) 0.87831(8) -0.01805(6) 0.0256(2) Uani 1 1 d . . . . .
C31 C 0.0958(11) 0.3674(14) 0.5033(14) 0.038(3) Uani 0.25 1 d D U P A -1
H31A H 0.1392 0.3752 0.5652 0.046 Uiso 0.25 1 calc R U P A -1
H31B H 0.0977 0.4429 0.4737 0.046 Uiso 0.25 1 calc R U P A -1
Cl1 Cl -0.0143(4) 0.3520(4) 0.5108(4) 0.0492(13) Uani 0.25 1 d D U P A -1
Cl2 Cl 0.1524(7) 0.2692(9) 0.4507(8) 0.0383(16) Uani 0.25 1 d D U P A -1
C31A C 0.0543(16) 0.3509(13) 0.5117(13) 0.038(3) Uani 0.25 1 d D U P B -2
H31C H -0.0021 0.2977 0.5084 0.046 Uiso 0.25 1 calc R U P B -2
H31D H 0.0876 0.3663 0.5756 0.046 Uiso 0.25 1 calc R U P B -2
Cl1A Cl 0.0151(13) 0.4639(11) 0.4654(10) 0.180(6) Uani 0.25 1 d D U P B -2
Cl2A Cl 0.1349(11) 0.2876(13) 0.4644(10) 0.076(4) Uani 0.25 1 d D U P B -2

loop_
_atom_site_aniso_label
_atom_site_aniso_U_11
_atom_site_aniso_U_22
_atom_site_aniso_U_33
_atom_site_aniso_U_23
_atom_site_aniso_U_13
_atom_site_aniso_U_12
C1 0.0220(18) 0.0158(16) 0.0196(18) 0.0010(14) 0.0102(15) 0.0024(13)
C4 0.0205(17) 0.0136(15) 0.0151(17) 0.0005(13) 0.0084(14) 0.0011(13)
C3 0.0205(17) 0.0098(15) 0.0175(17) -0.0006(12) 0.0078(14) 0.0020(12)
C2 0.0201(17) 0.0102(15) 0.0135(16) -0.0004(12) 0.0035(14) -0.0010(12)
C5 0.0172(17) 0.0135(16) 0.0197(18) -0.0017(13) 0.0072(14) -0.0009(13)
C6 0.0219(18) 0.0160(16) 0.0232(19) -0.0040(14) 0.0098(15) 0.0011(13)
C7 0.026(2) 0.0132(17) 0.033(2) -0.0047(15) 0.0077(17) 0.0001(14)
C8 0.0253(19) 0.0149(17) 0.029(2) 0.0040(15) 0.0054(16) -0.0022(14)
C9 0.0204(18) 0.0163(16) 0.0211(18) 0.0008(14) 0.0037(14) 0.0011(14)
C10 0.023(2) 0.0225(19) 0.044(3) -0.0014(17) 0.0113(18) 0.0050(15)
C11 0.0180(19) 0.050(3) 0.023(2) 0.0094(19) 0.0058(16) 0.0055(17)
C12 0.021(2) 0.033(2) 0.036(2) -0.0108(18) 0.0046(18) -0.0033(16)
C13 0.024(2) 0.029(2) 0.043(3) 0.0118(18) 0.0130(19) -0.0017(16)
C14 0.026(2) 0.045(2) 0.022(2) -0.0074(18) 0.0091(17) 0.0011(18)
C15 0.0191(17) 0.0135(16) 0.0215(18) -0.0027(13) 0.0075(15) -0.0016(13)
C16 0.029(2) 0.0237(19) 0.0208(19) 0.0005(15) 0.0013(16) 0.0049(15)
C17 0.044(2) 0.0234(19) 0.0180(19) 0.0022(15) 0.0016(18) 0.0046(17)
C18 0.0206(17) 0.0140(16) 0.0158(17) -0.0021(13) 0.0054(14) -0.0011(13)
C19 0.0240(18) 0.0137(16) 0.0167(17) 0.0004(13) 0.0043(15) 0.0022(13)
C20 0.0241(19) 0.0237(18) 0.0183(18) -0.0007(14) 0.0069(15) -0.0016(15)
C21 0.025(2) 0.0240(19) 0.040(2) -0.0034(17) 0.0147(18) 0.0038(15)
C22 0.027(2) 0.0159(18) 0.046(3) 0.0055(17) 0.0104(19) 0.0047(15)
C23 0.029(2) 0.0149(17) 0.029(2) 0.0032(15) 0.0094(17) -0.0019(14)
Fe1 0.0201(3) 0.0138(3) 0.0175(3) 0.00018(19) 0.0049(2) -0.00122(19)
N2 0.0232(16) 0.0154(14) 0.0149(15) -0.0009(11) 0.0040(13) -0.0037(12)
N1 0.0295(17) 0.0114(13) 0.0163(15) -0.0014(11) 0.0088(13) -0.0062(12)
O1 0.0274(14) 0.0144(12) 0.0167(12) -0.0008(9) 0.0046(11) 0.0032(10)
O2 0.0267(14) 0.0158(12) 0.0293(15) -0.0036(10) 0.0025(12) 0.0048(10)
O3 0.0335(16) 0.0298(15) 0.0280(15) 0.0039(12) 0.0185(13) 0.0049(12)
S1 0.0427(6) 0.0191(4) 0.0149(4) 0.0007(3) 0.0079(4) -0.0012(4)
C31 0.049(7) 0.025(5) 0.045(6) -0.013(5) 0.019(6) -0.018(5)
Cl1 0.045(3) 0.042(3) 0.073(4) -0.011(2) 0.036(3) -0.020(2)
Cl2 0.041(3) 0.042(3) 0.030(3) -0.004(2) 0.006(3) -0.006(3)
C31A 0.049(7) 0.025(5) 0.045(6) -0.013(5) 0.019(6) -0.018(5)
Cl1A 0.275(16) 0.126(8) 0.191(12) 0.048(8) 0.148(12) 0.074(9)
Cl2A 0.103(8) 0.069(6) 0.057(7) 0.019(5) 0.021(5) 0.003(5)

loop_
_atom_type_symbol
_atom_type_description
_atom_type_scat_dispersion_real
_atom_type_scat_dispersion_imag
_atom_type_scat_source
C C 0.0033 0.0016 'International Tables Vol C Tables 4.2.6.8 and 6.1.1.4'
H H 0.0000 0.0000 'International Tables Vol C Tables 4.2.6.8 and 6.1.1.4'
Cl Cl 0.1484 0.1585 'International Tables Vol C Tables 4.2.6.8 and 6.1.1.4'
Fe Fe 0.3463 0.8444 'International Tables Vol C Tables 4.2.6.8 and 6.1.1.4'
N N 0.0061 0.0033 'International Tables Vol C Tables 4.2.6.8 and 6.1.1.4'
O O 0.0106 0.0060 'International Tables Vol C Tables 4.2.6.8 and 6.1.1.4'
S S 0.1246 0.1234 'International Tables Vol C Tables 4.2.6.8 and 6.1.1.4'

loop_
_geom_angle_atom_site_label_1
_geom_angle_atom_site_label_2
_geom_angle_atom_site_label_3
_geom_angle
_geom_angle_site_symmetry_1
_geom_angle_site_symmetry_3
_geom_angle_publ_flag
N2 C1 S1 122.3(3) . . ?
N1 C1 N2 114.8(3) . . ?
N1 C1 S1 122.9(3) . . ?
C3 C4 C5 128.6(3) . . ?
C3 C4 N2 117.1(3) . . ?
N2 C4 C5 114.3(3) . . ?
C4 C3 C2 116.9(3) . . ?
C4 C3 C15 123.7(3) . . ?
C15 C3 C2 119.2(3) . . ?
C3 C2 H2 108.6 . . ?
C3 C2 C18 113.4(3) . . ?
C18 C2 H2 108.6 . . ?
N1 C2 C3 106.6(3) . . ?
N1 C2 H2 108.6 . . ?
N1 C2 C18 111.0(3) . . ?
C4 C5 Fe1 121.3(2) . . ?
C6 C5 C4 125.0(3) . . ?
C6 C5 Fe1 69.21(19) . . ?
C9 C5 C4 126.8(3) . . ?
C9 C5 C6 107.8(3) . . ?
C9 C5 Fe1 69.70(19) . . ?
C5 C6 H6 126.3 . . ?
C5 C6 Fe1 69.28(19) . . ?
C7 C6 C5 107.4(3) . . ?
C7 C6 H6 126.3 . . ?
C7 C6 Fe1 70.0(2) . . ?
Fe1 C6 H6 126.0 . . ?
C6 C7 H7 125.8 . . ?
C6 C7 Fe1 69.29(19) . . ?
C8 C7 C6 108.4(3) . . ?
C8 C7 H7 125.8 . . ?
C8 C7 Fe1 69.9(2) . . ?
Fe1 C7 H7 126.6 . . ?
C7 C8 H8 125.6 . . ?
C7 C8 C9 108.8(3) . . ?
C7 C8 Fe1 69.6(2) . . ?
C9 C8 H8 125.6 . . ?
C9 C8 Fe1 69.4(2) . . ?
Fe1 C8 H8 126.9 . . ?
C5 C9 H9 126.2 . . ?
C5 C9 Fe1 69.3(2) . . ?
C8 C9 C5 107.6(3) . . ?
C8 C9 H9 126.2 . . ?
C8 C9 Fe1 70.0(2) . . ?
Fe1 C9 H9 126.1 . . ?
C11 C10 H10 125.8 . . ?
C11 C10 C14 108.4(4) . . ?
C11 C10 Fe1 69.6(2) . . ?
C14 C10 H10 125.8 . . ?
C14 C10 Fe1 69.6(2) . . ?
Fe1 C10 H10 126.5 . . ?
C10 C11 H11 126.1 . . ?
C10 C11 C12 107.9(4) . . ?
C10 C11 Fe1 70.3(2) . . ?
C12 C11 H11 126.1 . . ?
C12 C11 Fe1 69.6(2) . . ?
Fe1 C11 H11 125.6 . . ?
C11 C12 H12 126.0 . . ?
C11 C12 Fe1 69.8(2) . . ?
C13 C12 C11 108.1(4) . . ?
C13 C12 H12 126.0 . . ?
C13 C12 Fe1 70.0(2) . . ?
Fe1 C12 H12 125.8 . . ?
C12 C13 H13 126.0 . . ?
C12 C13 C14 108.0(3) . . ?
C12 C13 Fe1 69.7(2) . . ?
C14 C13 H13 126.0 . . ?
C14 C13 Fe1 69.9(2) . . ?
Fe1 C13 H13 126.0 . . ?
C10 C14 C13 107.7(4) . . ?
C10 C14 H14 126.2 . . ?
C10 C14 Fe1 70.1(2) . . ?
C13 C14 H14 126.2 . . ?
C13 C14 Fe1 69.6(2) . . ?
Fe1 C14 H14 125.7 . . ?
O1 C15 C3 110.5(3) . . ?
O2 C15 C3 126.4(3) . . ?
O2 C15 O1 123.0(3) . . ?
H16A C16 H16B 108.6 . . ?
C17 C16 H16A 110.4 . . ?
C17 C16 H16B 110.4 . . ?
O1 C16 H16A 110.4 . . ?
O1 C16 H16B 110.4 . . ?
O1 C16 C17 106.4(3) . . ?
C16 C17 H17A 109.5 . . ?
C16 C17 H17B 109.5 . . ?
C16 C17 H17C 109.5 . . ?
H17A C17 H17B 109.5 . . ?
H17A C17 H17C 109.5 . . ?
H17B C17 H17C 109.5 . . ?
C19 C18 C2 120.1(3) . . ?
C19 C18 C23 119.4(3) . . ?
C23 C18 C2 120.4(3) . . ?
C18 C19 H19 119.7 . . ?
C18 C19 C20 120.5(3) . . ?
C20 C19 H19 119.7 . . ?
C21 C20 C19 120.2(3) . . ?
O3 C20 C19 121.1(3) . . ?
O3 C20 C21 118.7(3) . . ?
C20 C21 H21 120.4 . . ?
C20 C21 C22 119.2(3) . . ?
C22 C21 H21 120.4 . . ?
C21 C22 H22 119.5 . . ?
C23 C22 C21 121.0(3) . . ?
C23 C22 H22 119.5 . . ?
C18 C23 H23 120.2 . . ?
C22 C23 C18 119.6(3) . . ?
C22 C23 H23 120.2 . . ?
C5 Fe1 C7 68.82(13) . . ?
C5 Fe1 C8 68.45(14) . . ?
C5 Fe1 C9 41.02(14) . . ?
C5 Fe1 C10 109.04(14) . . ?
C5 Fe1 C11 122.05(15) . . ?
C5 Fe1 C12 156.96(16) . . ?
C5 Fe1 C13 161.63(16) . . ?
C5 Fe1 C14 125.38(15) . . ?
C6 Fe1 C5 41.51(13) . . ?
C6 Fe1 C7 40.71(14) . . ?
C6 Fe1 C8 68.52(15) . . ?
C6 Fe1 C9 69.39(15) . . ?
C6 Fe1 C10 125.91(15) . . ?
C6 Fe1 C11 107.92(15) . . ?
C6 Fe1 C12 120.50(16) . . ?
C6 Fe1 C13 155.13(16) . . ?
C6 Fe1 C14 162.86(15) . . ?
C7 Fe1 C8 40.44(15) . . ?
C7 Fe1 C10 162.08(17) . . ?
C7 Fe1 C13 120.00(15) . . ?
C7 Fe1 C14 155.39(16) . . ?
C8 Fe1 C10 156.80(17) . . ?
C9 Fe1 C7 68.64(15) . . ?
C9 Fe1 C8 40.60(14) . . ?
C9 Fe1 C10 122.22(15) . . ?
C9 Fe1 C11 157.32(16) . . ?
C9 Fe1 C13 124.04(16) . . ?
C9 Fe1 C14 107.70(15) . . ?
C11 Fe1 C7 124.87(17) . . ?
C11 Fe1 C8 161.07(17) . . ?
C11 Fe1 C10 40.04(17) . . ?
C11 Fe1 C13 68.01(16) . . ?
C11 Fe1 C14 67.87(16) . . ?
C12 Fe1 C7 106.92(16) . . ?
C12 Fe1 C8 123.87(16) . . ?
C12 Fe1 C9 160.44(16) . . ?
C12 Fe1 C10 67.67(16) . . ?
C12 Fe1 C11 40.60(17) . . ?
C12 Fe1 C13 40.34(17) . . ?
C12 Fe1 C14 67.93(16) . . ?
C13 Fe1 C8 106.94(15) . . ?
C13 Fe1 C10 67.76(16) . . ?
C13 Fe1 C14 40.47(17) . . ?
C14 Fe1 C8 120.97(16) . . ?
C14 Fe1 C10 40.33(16) . . ?
C1 N2 C4 123.4(3) . . ?
C1 N2 H2A 118(3) . . ?
C4 N2 H2A 118(3) . . ?
C1 N1 C2 121.0(3) . . ?
C1 N1 H1 121(3) . . ?
C2 N1 H1 116(3) . . ?
C15 O1 C16 116.2(3) . . ?
C20 O3 H3 105(3) . . ?
H31A C31 H31B 106.5 . . ?
Cl1 C31 H31A 106.5 . . ?
Cl1 C31 H31B 106.5 . . ?
Cl1 C31 Cl2 123.2(10) . . ?
Cl2 C31 H31A 106.5 . . ?
Cl2 C31 H31B 106.5 . . ?
H31C C31A H31D 108.0 . . ?
Cl1A C31A H31C 109.3 . . ?
Cl1A C31A H31D 109.3 . . ?
Cl1A C31A Cl2A 111.4(12) . . ?
Cl2A C31A H31C 109.3 . . ?
Cl2A C31A H31D 109.3 . . ?

loop_
_geom_bond_atom_site_label_1
_geom_bond_atom_site_label_2
_geom_bond_distance
_geom_bond_site_symmetry_2
_geom_bond_publ_flag
C1 N2 1.370(4) . ?
C1 N1 1.327(5) . ?
C1 S1 1.689(4) . ?
C4 C3 1.354(5) . ?
C4 C5 1.470(4) . ?
C4 N2 1.402(4) . ?
C3 C2 1.523(4) . ?
C3 C15 1.475(5) . ?
C2 H2 1.0000 . ?
C2 C18 1.535(5) . ?
C2 N1 1.466(4) . ?
C5 C6 1.447(5) . ?
C5 C9 1.433(5) . ?
C5 Fe1 2.042(3) . ?
C6 H6 0.9500 . ?
C6 C7 1.423(5) . ?
C6 Fe1 2.041(3) . ?
C7 H7 0.9500 . ?
C7 C8 1.419(5) . ?
C7 Fe1 2.050(4) . ?
C8 H8 0.9500 . ?
C8 C9 1.423(5) . ?
C8 Fe1 2.054(4) . ?
C9 H9 0.9500 . ?
C9 Fe1 2.047(4) . ?
C10 H10 0.9500 . ?
C10 C11 1.407(6) . ?
C10 C14 1.418(6) . ?
C10 Fe1 2.060(4) . ?
C11 H11 0.9500 . ?
C11 C12 1.421(6) . ?
C11 Fe1 2.050(4) . ?
C12 H12 0.9500 . ?
C12 C13 1.412(6) . ?
C12 Fe1 2.046(4) . ?
C13 H13 0.9500 . ?
C13 C14 1.420(6) . ?
C13 Fe1 2.050(4) . ?
C14 H14 0.9500 . ?
C14 Fe1 2.054(4) . ?
C15 O1 1.342(4) . ?
C15 O2 1.211(4) . ?
C16 H16A 0.9900 . ?
C16 H16B 0.9900 . ?
C16 C17 1.503(5) . ?
C16 O1 1.455(4) . ?
C17 H17A 0.9800 . ?
C17 H17B 0.9800 . ?
C17 H17C 0.9800 . ?
C18 C19 1.393(5) . ?
C18 C23 1.398(5) . ?
C19 H19 0.9500 . ?
C19 C20 1.393(5) . ?
C20 C21 1.387(5) . ?
C20 O3 1.372(4) . ?
C21 H21 0.9500 . ?
C21 C22 1.394(6) . ?
C22 H22 0.9500 . ?
C22 C23 1.390(5) . ?
C23 H23 0.9500 . ?
N2 H2A 0.876(18) . ?
N1 H1 0.876(19) . ?
O3 H3 0.806(19) . ?
C31 H31A 0.9900 . ?
C31 H31B 0.9900 . ?
C31 Cl1 1.588(12) . ?
C31 Cl2 1.714(12) . ?
C31A H31C 0.9900 . ?
C31A H31D 0.9900 . ?
C31A Cl1A 1.517(16) . ?
C31A Cl2A 1.676(16) . ?

loop_
_geom_hbond_atom_site_label_D
_geom_hbond_atom_site_label_H
_geom_hbond_atom_site_label_A
_geom_hbond_distance_DH
_geom_hbond_distance_HA
_geom_hbond_distance_DA
_geom_hbond_angle_DHA
_geom_hbond_site_symmetry_A
N1 H1 O2 0.876(19) 1.95(2) 2.790(4) 160(4) 2_655
O3 H3 S1 0.806(19) 2.42(2) 3.204(3) 165(5) 4_576

loop_
_geom_torsion_atom_site_label_1
_geom_torsion_atom_site_label_2
_geom_torsion_atom_site_label_3
_geom_torsion_atom_site_label_4
_geom_torsion
_geom_torsion_site_symmetry_1
_geom_torsion_site_symmetry_2
_geom_torsion_site_symmetry_3
_geom_torsion_site_symmetry_4
_geom_torsion_publ_flag
C4 C3 C2 C18 81.2(4) . . . . ?
C4 C3 C2 N1 -41.2(4) . . . . ?
C4 C3 C15 O1 -149.3(3) . . . . ?
C4 C3 C15 O2 31.0(5) . . . . ?
C4 C5 C6 C7 -174.2(3) . . . . ?
C4 C5 C6 Fe1 -114.4(3) . . . . ?
C4 C5 C9 C8 174.2(3) . . . . ?
C4 C5 C9 Fe1 114.5(3) . . . . ?
C3 C4 C5 C6 -154.1(4) . . . . ?
C3 C4 C5 C9 33.6(6) . . . . ?
C3 C4 C5 Fe1 120.6(3) . . . . ?
C3 C4 N2 C1 21.2(5) . . . . ?
C3 C2 C18 C19 19.6(4) . . . . ?
C3 C2 C18 C23 -163.3(3) . . . . ?
C3 C2 N1 C1 48.1(4) . . . . ?
C3 C15 O1 C16 172.2(3) . . . . ?
C2 C3 C15 O1 25.8(4) . . . . ?
C2 C3 C15 O2 -153.9(3) . . . . ?
C2 C18 C19 C20 175.9(3) . . . . ?
C2 C18 C23 C22 -176.2(3) . . . . ?
C5 C4 C3 C2 -167.2(3) . . . . ?
C5 C4 C3 C15 8.0(5) . . . . ?
C5 C4 N2 C1 -160.3(3) . . . . ?
C5 C6 C7 C8 0.3(4) . . . . ?
C5 C6 C7 Fe1 59.4(2) . . . . ?
C6 C5 C9 C8 0.8(4) . . . . ?
C6 C5 C9 Fe1 -58.9(2) . . . . ?
C6 C7 C8 C9 0.2(4) . . . . ?
C6 C7 C8 Fe1 58.8(3) . . . . ?
C7 C8 C9 C5 -0.7(4) . . . . ?
C7 C8 C9 Fe1 58.7(3) . . . . ?
C9 C5 C6 C7 -0.7(4) . . . . ?
C9 C5 C6 Fe1 59.2(2) . . . . ?
C10 C11 C12 C13 -0.4(4) . . . . ?
C10 C11 C12 Fe1 -60.2(3) . . . . ?
C11 C10 C14 C13 -0.7(4) . . . . ?
C11 C10 C14 Fe1 59.0(3) . . . . ?
C11 C12 C13 C14 -0.1(4) . . . . ?
C11 C12 C13 Fe1 -59.7(3) . . . . ?
C12 C13 C14 C10 0.5(4) . . . . ?
C12 C13 C14 Fe1 -59.5(3) . . . . ?
C14 C10 C11 C12 0.7(4) . . . . ?
C14 C10 C11 Fe1 -59.0(3) . . . . ?
C15 C3 C2 C18 -94.2(4) . . . . ?
C15 C3 C2 N1 143.4(3) . . . . ?
C17 C16 O1 C15 -168.4(3) . . . . ?
C18 C2 N1 C1 -75.8(4) . . . . ?
C18 C19 C20 C21 0.4(6) . . . . ?
C18 C19 C20 O3 -179.4(3) . . . . ?
C19 C18 C23 C22 0.9(6) . . . . ?
C19 C20 C21 C22 0.7(6) . . . . ?
C20 C21 C22 C23 -1.0(6) . . . . ?
C21 C22 C23 C18 0.2(6) . . . . ?
C23 C18 C19 C20 -1.2(5) . . . . ?
Fe1 C5 C6 C7 -59.9(2) . . . . ?
Fe1 C5 C9 C8 59.7(2) . . . . ?
Fe1 C6 C7 C8 -59.2(3) . . . . ?
Fe1 C7 C8 C9 -58.5(3) . . . . ?
Fe1 C8 C9 C5 -59.3(2) . . . . ?
Fe1 C10 C11 C12 59.7(3) . . . . ?
Fe1 C10 C14 C13 -59.7(3) . . . . ?
Fe1 C11 C12 C13 59.8(3) . . . . ?
Fe1 C12 C13 C14 59.6(3) . . . . ?
Fe1 C13 C14 C10 60.0(3) . . . . ?
N2 C1 N1 C2 -21.2(5) . . . . ?
N2 C4 C3 C2 10.9(4) . . . . ?
N2 C4 C3 C15 -173.9(3) . . . . ?
N2 C4 C5 C6 27.7(5) . . . . ?
N2 C4 C5 C9 -144.6(3) . . . . ?
N2 C4 C5 Fe1 -57.6(4) . . . . ?
N1 C1 N2 C4 -16.7(5) . . . . ?
N1 C2 C18 C19 139.5(3) . . . . ?
N1 C2 C18 C23 -43.4(4) . . . . ?
O2 C15 O1 C16 -8.1(5) . . . . ?
O3 C20 C21 C22 -179.5(4) . . . . ?
S1 C1 N2 C4 162.5(3) . . . . ?
S1 C1 N1 C2 159.6(3) . . . . ?
